data_4334387
loop_
_publ_author_name
'Eun Pyo Lee'
'Seung Yoon Song'
'Dong Woo Lee'
'Kang Min Ok'

_publ_section_title
;
 New Bismuth Selenium Oxides: Syntheses, Structures, and Characterizations
 of Centrosymmetric Bi2(SeO3)2(SeO4) and Bi2(TeO3)2(SeO4) and
 Noncentrosymmetric Bi(SeO3)(HSeO3)
;
_journal_name_full 'Inorganic Chemistry'
_journal_page_first 4097
_journal_page_last 4103
_journal_paper_doi 10.1021/ic4002384
_journal_volume 52
_journal_year 2013
_chemical_formula_sum 'Bi2 O10 Se3'
_chemical_formula_weight 814.84
_chemical_name_systematic
;
 ?
;
_space_group_IT_number 15
_symmetry_cell_setting monoclinic
_symmetry_space_group_name_Hall '-I 2ya'
_symmetry_space_group_name_H-M 'I 1 2/a 1'
_atom_sites_solution_primary direct
_atom_sites_solution_secondary difmap
_cell_angle_alpha 90
_cell_angle_beta 97.274(2)
_cell_angle_gamma 90
_cell_formula_units_Z 4
_cell_length_a 8.04400(10)
_cell_length_b 7.43770(10)
_cell_length_c 14.7456(2)
_cell_measurement_temperature 173.0(2)
_cell_volume 875.11(2)
_computing_structure_refinement 'SHELXL-97 (Sheldrick, 1997)'
_diffrn_ambient_temperature 173.0(2)
_diffrn_measured_fraction_theta_full 0.989
_diffrn_measured_fraction_theta_max 0.989
_diffrn_measurement_device_type 'Bruker SMART BREEZE'
_diffrn_measurement_method CCD
_diffrn_radiation_monochromator graphite
_diffrn_radiation_type MoK\a
_diffrn_radiation_wavelength 0.71073
_diffrn_reflns_av_R_equivalents 0.0586
_diffrn_reflns_av_unetI/netI 0.0455
_diffrn_reflns_limit_h_max 10
_diffrn_reflns_limit_h_min -10
_diffrn_reflns_limit_k_max 6
_diffrn_reflns_limit_k_min -9
_diffrn_reflns_limit_l_max 17
_diffrn_reflns_limit_l_min -19
_diffrn_reflns_number 3370
_diffrn_reflns_theta_full 28.27
_diffrn_reflns_theta_max 28.27
_diffrn_reflns_theta_min 3.07
_exptl_absorpt_coefficient_mu 52.681
_exptl_absorpt_correction_T_max 0.31
_exptl_absorpt_correction_T_min 0.14
_exptl_absorpt_correction_type empirical
_exptl_absorpt_process_details
; 
 SADABS(Blessing, 1995) 
;
_exptl_crystal_colour Colorless
_exptl_crystal_density_diffrn 6.184
_exptl_crystal_description Block
_exptl_crystal_F_000 1392
_exptl_crystal_size_max 0.052
_exptl_crystal_size_mid 0.032
_exptl_crystal_size_min 0.022
_refine_diff_density_max 2.098
_refine_diff_density_min -1.802
_refine_diff_density_rms 0.408
_refine_ls_extinction_coef 0.00067(7)
_refine_ls_extinction_expression Fc^*^=kFc[1+0.001xFc^2^\l^3^/sin(2\q)]^-1/4^
_refine_ls_extinction_method SHELXL
_refine_ls_goodness_of_fit_ref 1.123
_refine_ls_matrix_type full
_refine_ls_number_parameters 70
_refine_ls_number_reflns 1073
_refine_ls_number_restraints 0
_refine_ls_restrained_S_all 1.123
_refine_ls_R_factor_all 0.0311
_refine_ls_R_factor_gt 0.0269
_refine_ls_shift/su_max 0
_refine_ls_shift/su_mean 0
_refine_ls_structure_factor_coef Fsqd
_refine_ls_weighting_details 'calc w=1/[\s^2^(Fo^2^)+(0.0277P)^2^+17.3108P] where P=(Fo^2^+2Fc^2^)/3'
_refine_ls_weighting_scheme calc
_refine_ls_wR_factor_gt 0.0639
_refine_ls_wR_factor_ref 0.0712
_reflns_number_gt 971
_reflns_number_total 1073
_reflns_threshold_expression >2s\(I)
_cod_data_source_file ic4002384_si_002_1.cif
_cod_data_source_block Bi2Se3O10
_cod_database_code 4334387

loop_
_symmetry_equiv_pos_as_xyz
'x, y, z'
'-x+1/2, y, -z'
'x+1/2, y+1/2, z+1/2'
'-x+1, y+1/2, -z+1/2'
'-x, -y, -z'
'x-1/2, -y, z'
'-x+1/2, -y+1/2, -z+1/2'
'x, -y+1/2, z+1/2'

loop_
_atom_site_label
_atom_site_type_symbol
_atom_site_fract_x
_atom_site_fract_y
_atom_site_fract_z
_atom_site_U_iso_or_equiv
_atom_site_adp_type
_atom_site_occupancy
_atom_site_symmetry_multiplicity
_atom_site_calc_flag
_atom_site_refinement_flags
Bi1 Bi 0.97372(4) 0.15180(4) 0.31920(2) 0.01369(15) Uani 1 1 d .
Se1 Se 1.15521(10) 0.07549(11) 0.12502(6) 0.0115(2) Uani 1 1 d .
Se2 Se 0.75 0.11281(17) 0.5 0.0134(3) Uani 1 2 d S
O1 O 0.9122(10) 0.2322(11) 0.4813(7) 0.037(2) Uani 1 1 d .
O2 O 0.7850(8) -0.0094(10) 0.5935(5) 0.0262(16) Uani 1 1 d .
O3 O 1.0766(9) 0.2359(8) 0.1884(5) 0.0196(15) Uani 1 1 d .
O4 O 1.3606(8) 0.1271(9) 0.1269(5) 0.0193(14) Uani 1 1 d .
O5 O 1.1829(8) -0.0979(9) 0.2050(5) 0.0186(14) Uani 1 1 d .

loop_
_atom_site_aniso_label
_atom_site_aniso_U_11
_atom_site_aniso_U_22
_atom_site_aniso_U_33
_atom_site_aniso_U_23
_atom_site_aniso_U_13
_atom_site_aniso_U_12
Bi1 0.01385(19) 0.0129(2) 0.0151(2) 0.00086(12) 0.00495(12) 0.00046(11)
Se1 0.0119(4) 0.0131(4) 0.0098(4) 0.0011(3) 0.0025(3) -0.0010(3)
Se2 0.0143(5) 0.0162(5) 0.0104(6) 0 0.0037(4) 0
O1 0.036(4) 0.029(4) 0.048(6) -0.004(4) 0.019(4) -0.018(3)
O2 0.025(3) 0.033(4) 0.021(4) 0.012(3) 0.006(3) 0.007(3)
O3 0.025(3) 0.011(3) 0.026(4) 0.001(3) 0.015(3) 0.001(2)
O4 0.016(3) 0.022(3) 0.021(4) -0.004(3) 0.007(3) -0.007(3)
O5 0.025(3) 0.017(3) 0.013(4) 0.007(3) -0.004(3) -0.005(3)

loop_
_atom_type_symbol
_atom_type_description
_atom_type_scat_dispersion_real
_atom_type_scat_dispersion_imag
_atom_type_scat_source
O O 0.0106 0.006 'International Tables Vol C Tables 4.2.6.8 and 6.1.1.4'
Se Se -0.0929 2.2259 'International Tables Vol C Tables 4.2.6.8 and 6.1.1.4'
Bi Bi -4.1077 10.2566 'International Tables Vol C Tables 4.2.6.8 and 6.1.1.4'

loop_
_geom_angle_atom_site_label_1
_geom_angle_atom_site_label_2
_geom_angle_atom_site_label_3
_geom_angle
_geom_angle_site_symmetry_1
_geom_angle_site_symmetry_3
O4 Bi1 O5 74.9(3) 7_755 4_655
O4 Bi1 O3 80.4(3) 7_755 .
O5 Bi1 O3 84.0(2) 4_655 .
O4 Bi1 O2 74.2(3) 7_755 5_756
O5 Bi1 O2 146.9(3) 4_655 5_756
O3 Bi1 O2 102.5(2) . 5_756
O4 Bi1 O1 70.7(2) 7_755 .
O5 Bi1 O1 77.6(3) 4_655 .
O3 Bi1 O1 148.8(2) . .
O2 Bi1 O1 81.0(3) 5_756 .
O4 Bi1 O5 139.8(2) 7_755 6
O5 Bi1 O5 66.8(3) 4_655 6
O3 Bi1 O5 83.9(2) . 6
O2 Bi1 O5 145.7(2) 5_756 6
O1 Bi1 O5 110.9(2) . 6
O3 Se1 O4 105.3(3) . .
O3 Se1 O5 100.0(3) . .
O4 Se1 O5 96.7(3) . .
O1 Se2 O1 114.0(6) . 2_656
O1 Se2 O2 102.4(4) . 2_656
O1 Se2 O2 112.8(4) 2_656 2_656
O1 Se2 O2 112.8(4) . .
O1 Se2 O2 102.4(4) 2_656 .
O2 Se2 O2 113.0(6) 2_656 .
Se2 O1 Bi1 106.4(4) . .
Se2 O2 Bi1 136.4(4) . 5_756
Se1 O3 Bi1 118.4(3) . .
Se1 O4 Bi1 136.1(4) . 7_755
Se1 O5 Bi1 118.9(3) . 4_645
Se1 O5 Bi1 123.5(3) . 6_655
Bi1 O5 Bi1 113.2(3) 4_645 6_655

loop_
_geom_bond_atom_site_label_1
_geom_bond_atom_site_label_2
_geom_bond_distance
_geom_bond_site_symmetry_2
Bi1 O4 2.201(6) 7_755
Bi1 O5 2.251(6) 4_655
Bi1 O3 2.281(7) .
Bi1 O2 2.432(7) 5_756
Bi1 O1 2.572(9) .
Bi1 O5 2.734(7) 6
Se1 O3 1.687(6) .
Se1 O4 1.693(6) .
Se1 O5 1.742(7) .
Se2 O1 1.630(7) .
Se2 O1 1.630(7) 2_656
Se2 O2 1.646(7) 2_656
Se2 O2 1.646(7) .
O2 Bi1 2.432(7) 5_756
O4 Bi1 2.201(6) 7_755
O5 Bi1 2.251(6) 4_645
O5 Bi1 2.734(7) 6_655
